data_4106238
loop_
_publ_author_name
'Joobeom Seo'
'Charlotte Bonneau'
'Ryotaro Matsuda'
'Masaki Takata'
'Susumu Kitagawa'

_publ_section_title
;
 Soft Secondary Building Unit: Dynamic Bond Rearrangement on Multinuclear
 Core of Porous Coordination Polymers in Gas Media
;
_journal_name_full 'Journal of the American Chemical Society'
_journal_page_first 9005
_journal_page_last 9013
_journal_paper_doi 10.1021/ja201484s
_journal_volume 133
_journal_year 2011
_chemical_formula_sum 'C33.5 H21.5 F2 N2.5 O8.5 Zn2'
_chemical_formula_weight 763.77
_chemical_name_systematic
; 
 ? 
;
_space_group_IT_number 2
_symmetry_cell_setting triclinic
_symmetry_space_group_name_Hall '-P 1'
_symmetry_space_group_name_H-M 'P -1'
_atom_sites_solution_hydrogens geom
_atom_sites_solution_primary direct
_atom_sites_solution_secondary difmap
_audit_creation_method SHELXL-97
_cell_angle_alpha 82.55(3)
_cell_angle_beta 85.61(3)
_cell_angle_gamma 88.79(3)
_cell_formula_units_Z 2
_cell_length_a 10.903(2)
_cell_length_b 10.960(2)
_cell_length_c 14.840(3)
_cell_measurement_reflns_used 4819
_cell_measurement_temperature 93.1500
_cell_measurement_theta_max 27.4391
_cell_measurement_theta_min 3.0519
_cell_volume 1753.1(6)
_computing_structure_refinement 'SHELXL-97 (Sheldrick, 1997)'
_computing_structure_solution 'SHELXS-97 (Sheldrick, 1990)'
_diffrn_ambient_temperature 93.15
_diffrn_detector_area_resol_mean 28.5714
_diffrn_measured_fraction_theta_full 0.913
_diffrn_measured_fraction_theta_max 0.913
_diffrn_measurement_device_type Confocal
_diffrn_measurement_method dtprofit.ref
_diffrn_radiation_monochromator graphite
_diffrn_radiation_source 'Rotating Anode'
_diffrn_radiation_type MoK\a
_diffrn_radiation_wavelength 0.710747
_diffrn_reflns_av_R_equivalents 0.0591
_diffrn_reflns_av_sigmaI/netI 0.0869
_diffrn_reflns_limit_h_max 14
_diffrn_reflns_limit_h_min -14
_diffrn_reflns_limit_k_max 10
_diffrn_reflns_limit_k_min -14
_diffrn_reflns_limit_l_max 16
_diffrn_reflns_limit_l_min -18
_diffrn_reflns_number 12477
_diffrn_reflns_theta_full 27.52
_diffrn_reflns_theta_max 27.52
_diffrn_reflns_theta_min 3.14
_exptl_absorpt_coefficient_mu 1.431
_exptl_absorpt_correction_T_max 1.0000
_exptl_absorpt_correction_T_min 0.8069
_exptl_absorpt_correction_type empirical
_exptl_absorpt_process_details 'Jacobson, R. (1998) Private commu1nication'
_exptl_crystal_colour colorless
_exptl_crystal_density_diffrn 1.447
_exptl_crystal_description block
_exptl_crystal_F_000 772
_exptl_crystal_size_max 0.1
_exptl_crystal_size_mid 0.1
_exptl_crystal_size_min 0.05
_refine_diff_density_max 2.238
_refine_diff_density_min -1.800
_refine_diff_density_rms 0.194
_refine_ls_extinction_method none
_refine_ls_goodness_of_fit_ref 1.064
_refine_ls_hydrogen_treatment constr
_refine_ls_matrix_type full
_refine_ls_number_parameters 435
_refine_ls_number_reflns 7363
_refine_ls_number_restraints 0
_refine_ls_restrained_S_all 1.064
_refine_ls_R_factor_all 0.1411
_refine_ls_R_factor_gt 0.1139
_refine_ls_shift/su_max 0.001
_refine_ls_shift/su_mean 0.000
_refine_ls_structure_factor_coef Fsqd
_refine_ls_weighting_details 'calc w=1/[\s^2^(Fo^2^)+(0.1435P)^2^+16.0162P] where P=(Fo^2^+2Fc^2^)/3'
_refine_ls_weighting_scheme calc
_refine_ls_wR_factor_gt 0.2844
_refine_ls_wR_factor_ref 0.3100
_reflns_number_gt 5311
_reflns_number_total 7363
_reflns_threshold_expression >2sigma(I)
_cod_data_source_file ja201484s_si_002_4.cif
_cod_data_source_block compound2c
_cod_original_formula_sum 'C33.50 H21.50 F2 N2.50 O8.50 Zn2'
_cod_database_code 4106238

loop_
_symmetry_equiv_pos_as_xyz
'x, y, z'
'-x, -y, -z'

loop_
_atom_site_label
_atom_site_type_symbol
_atom_site_fract_x
_atom_site_fract_y
_atom_site_fract_z
_atom_site_U_iso_or_equiv
_atom_site_adp_type
_atom_site_occupancy
_atom_site_symmetry_multiplicity
_atom_site_calc_flag
_atom_site_refinement_flags
Zn1 Zn 0.44930(8) 0.78383(8) 0.39492(6) 0.0268(3) Uani 1 1 d .
Zn2 Zn 0.45129(8) 0.82184(8) 0.18907(6) 0.0271(3) Uani 1 1 d .
O1 O 0.6368(5) 0.7785(6) 0.4074(4) 0.0319(12) Uani 1 1 d .
O2 O 0.6222(5) 0.7989(6) 0.2571(4) 0.0336(13) Uani 1 1 d .
O3 O 1.2800(5) 0.8052(6) 0.3276(4) 0.0340(13) Uani 1 1 d .
O4 O 1.2647(5) 0.8321(6) 0.1764(4) 0.0369(14) Uani 1 1 d .
O5 O 0.4554(5) 0.9710(5) 0.3669(4) 0.0304(12) Uani 1 1 d .
O6 O 0.4570(5) 0.9991(5) 0.2115(4) 0.0313(12) Uani 1 1 d .
O7 O 0.4433(5) 1.6347(5) 0.2173(4) 0.0313(12) Uani 1 1 d .
O8 O 0.4445(5) 1.6061(5) 0.3721(4) 0.0304(12) Uani 1 1 d .
N1 N 0.3469(6) 0.7756(6) 0.5183(4) 0.0275(13) Uani 1 1 d .
N2 N -0.4414(6) 0.8281(6) 1.0675(4) 0.0265(13) Uani 1 1 d .
F1 F 0.1890(5) 0.8811(6) 0.8295(4) 0.0463(14) Uani 1 1 d .
F2 F 0.0019(5) 0.9002(5) 0.9534(4) 0.0466(14) Uani 1 1 d .
C1 C 0.8224(7) 0.7942(8) 0.3090(6) 0.0345(18) Uani 1 1 d .
C2 C 0.8980(8) 0.7829(10) 0.3819(6) 0.041(2) Uani 1 1 d .
H2B H 0.8631 0.7698 0.4415 0.049 Uiso 1 1 calc R
C3 C 1.0252(8) 0.7911(10) 0.3654(6) 0.042(2) Uani 1 1 d .
H3A H 1.0748 0.7842 0.4141 0.050 Uiso 1 1 calc R
C4 C 1.0788(7) 0.8097(9) 0.2764(6) 0.038(2) Uani 1 1 d .
C5 C 1.0018(8) 0.8214(9) 0.2017(6) 0.039(2) Uani 1 1 d .
H5A H 1.0355 0.8355 0.1418 0.047 Uiso 1 1 calc R
C6 C 0.8762(7) 0.8112(9) 0.2208(6) 0.0360(19) Uani 1 1 d .
H6A H 0.8258 0.8160 0.1726 0.043 Uiso 1 1 calc R
C7 C 0.6833(7) 0.7881(8) 0.3260(6) 0.0320(18) Uani 1 1 d .
C8 C 1.2183(7) 0.8155(8) 0.2590(6) 0.0333(18) Uani 1 1 d .
C9 C 0.4509(7) 1.1756(8) 0.2905(6) 0.0294(16) Uani 1 1 d .
C10 C 0.4021(7) 1.2245(7) 0.3693(5) 0.0280(16) Uani 1 1 d .
H10A H 0.3710 1.1724 0.4201 0.034 Uiso 1 1 calc R
C11 C 0.4009(7) 1.3521(7) 0.3704(5) 0.0293(16) Uani 1 1 d .
H11A H 0.3711 1.3846 0.4228 0.035 Uiso 1 1 calc R
C12 C 0.4445(7) 1.4319(7) 0.2929(5) 0.0277(16) Uani 1 1 d .
C13 C 0.4935(8) 1.3821(8) 0.2152(6) 0.0341(18) Uani 1 1 d .
H13A H 0.5235 1.4347 0.1644 0.041 Uiso 1 1 calc R
C14 C 0.4979(7) 1.2544(7) 0.2127(5) 0.0302(17) Uani 1 1 d .
H14A H 0.5311 1.2222 0.1610 0.036 Uiso 1 1 calc R
C15 C 0.4541(6) 1.0378(7) 0.2890(5) 0.0266(16) Uani 1 1 d .
C16 C 0.4442(7) 1.5683(7) 0.2941(5) 0.0267(15) Uani 1 1 d .
C17 C 0.3192(7) 0.8774(8) 0.5558(5) 0.0304(17) Uani 1 1 d .
H17A H 0.3619 0.9486 0.5328 0.037 Uiso 1 1 calc R
C18 C 0.2301(8) 0.8840(9) 0.6275(6) 0.0363(19) Uani 1 1 d .
H18A H 0.2123 0.9576 0.6509 0.044 Uiso 1 1 calc R
C19 C 0.1686(8) 0.7756(9) 0.6628(6) 0.037(2) Uani 1 1 d .
C20 C 0.1994(8) 0.6678(9) 0.6273(7) 0.043(2) Uani 1 1 d .
H20A H 0.1604 0.5948 0.6513 0.052 Uiso 1 1 calc R
C21 C 0.2896(8) 0.6692(8) 0.5550(6) 0.0354(19) Uani 1 1 d .
H21A H 0.3110 0.5963 0.5315 0.042 Uiso 1 1 calc R
C22 C 0.0649(7) 0.7803(8) 0.7354(6) 0.0357(19) Uani 1 1 d .
C23 C -0.0514(8) 0.7321(10) 0.7258(7) 0.047(2) Uani 1 1 d .
H23A H -0.0627 0.6935 0.6748 0.057 Uiso 1 1 calc R
C24 C -0.1508(8) 0.7405(9) 0.7909(6) 0.041(2) Uani 1 1 d .
H24A H -0.2265 0.7076 0.7830 0.050 Uiso 1 1 calc R
C25 C -0.1348(7) 0.7999(8) 0.8692(6) 0.0365(19) Uani 1 1 d .
C26 C -0.0196(8) 0.8470(9) 0.8788(6) 0.038(2) Uani 1 1 d .
C27 C 0.0781(8) 0.8366(9) 0.8127(7) 0.041(2) Uani 1 1 d .
C28 C -0.2421(7) 0.8123(9) 0.9371(6) 0.0351(18) Uani 1 1 d .
C29 C -0.3208(9) 0.7144(10) 0.9638(6) 0.042(2) Uani 1 1 d .
H29A H -0.3086 0.6417 0.9381 0.051 Uiso 1 1 calc R
C30 C -0.4179(8) 0.7246(8) 1.0289(6) 0.0354(18) Uani 1 1 d .
H30A H -0.4686 0.6572 1.0465 0.043 Uiso 1 1 calc R
C31 C -0.3678(8) 0.9244(8) 1.0401(6) 0.0336(18) Uani 1 1 d .
H31A H -0.3846 0.9970 1.0653 0.040 Uiso 1 1 calc R
C32 C -0.2670(8) 0.9221(8) 0.9758(6) 0.0369(19) Uani 1 1 d .
H32A H -0.2180 0.9909 0.9591 0.044 Uiso 1 1 calc R
N100 N -0.880(2) 0.561(2) 1.0118(16) 0.074(6) Uiso 0.50 1 d P
O100 O -0.677(2) 0.606(2) 0.9829(17) 0.103(7) Uiso 0.50 1 d P
C103 C -0.775(3) 0.612(3) 1.0307(19) 0.070(7) Uiso 0.50 1 d P
C102 C -0.895(3) 0.501(3) 0.924(2) 0.081(8) Uiso 0.50 1 d P
C101 C -0.995(4) 0.557(4) 1.072(3) 0.104(11) Uiso 0.50 1 d P

loop_
_atom_site_aniso_label
_atom_site_aniso_U_11
_atom_site_aniso_U_22
_atom_site_aniso_U_33
_atom_site_aniso_U_23
_atom_site_aniso_U_13
_atom_site_aniso_U_12
Zn1 0.0212(5) 0.0281(5) 0.0300(5) -0.0041(4) 0.0058(3) -0.0037(3)
Zn2 0.0217(5) 0.0277(5) 0.0310(5) -0.0036(4) 0.0054(3) -0.0029(3)
O1 0.020(3) 0.045(3) 0.030(3) -0.006(2) 0.007(2) 0.000(2)
O2 0.018(3) 0.044(3) 0.037(3) -0.002(3) 0.003(2) 0.000(2)
O3 0.020(3) 0.040(3) 0.042(3) -0.004(3) -0.005(2) -0.003(2)
O4 0.021(3) 0.046(4) 0.041(3) -0.002(3) 0.007(2) -0.001(2)
O5 0.025(3) 0.031(3) 0.033(3) 0.000(2) 0.004(2) -0.002(2)
O6 0.029(3) 0.034(3) 0.031(3) -0.005(2) 0.003(2) -0.006(2)
O7 0.036(3) 0.027(3) 0.030(3) -0.005(2) 0.006(2) -0.003(2)
O8 0.033(3) 0.025(3) 0.033(3) -0.007(2) 0.008(2) -0.005(2)
N1 0.020(3) 0.032(4) 0.030(3) -0.006(3) 0.004(2) 0.000(2)
N2 0.023(3) 0.030(3) 0.025(3) -0.001(3) 0.008(2) -0.001(2)
F1 0.026(3) 0.065(4) 0.050(3) -0.025(3) 0.012(2) -0.012(2)
F2 0.034(3) 0.058(4) 0.049(3) -0.019(3) 0.010(2) -0.007(2)
C1 0.023(4) 0.042(5) 0.038(5) -0.007(4) 0.000(3) 0.000(3)
C2 0.026(4) 0.067(6) 0.028(4) -0.003(4) 0.004(3) 0.002(4)
C3 0.023(4) 0.067(7) 0.034(5) -0.003(4) -0.001(3) -0.001(4)
C4 0.018(4) 0.057(6) 0.038(5) -0.003(4) -0.002(3) -0.008(3)
C5 0.024(4) 0.062(6) 0.030(4) -0.005(4) 0.005(3) -0.007(4)
C6 0.020(4) 0.059(6) 0.027(4) -0.003(4) 0.002(3) -0.008(3)
C7 0.018(3) 0.042(5) 0.038(5) -0.011(4) 0.001(3) 0.002(3)
C8 0.021(4) 0.035(4) 0.041(5) 0.001(3) 0.007(3) -0.008(3)
C9 0.022(4) 0.031(4) 0.034(4) -0.005(3) 0.004(3) 0.002(3)
C10 0.030(4) 0.021(4) 0.030(4) 0.005(3) 0.000(3) -0.002(3)
C11 0.031(4) 0.028(4) 0.027(4) -0.004(3) 0.009(3) -0.004(3)
C12 0.027(4) 0.024(4) 0.033(4) -0.006(3) -0.001(3) -0.005(3)
C13 0.041(5) 0.027(4) 0.034(5) -0.011(3) 0.011(3) 0.001(3)
C14 0.034(4) 0.028(4) 0.028(4) -0.009(3) 0.011(3) -0.003(3)
C15 0.016(3) 0.030(4) 0.033(4) -0.006(3) 0.006(3) -0.004(3)
C16 0.030(4) 0.021(4) 0.028(4) -0.005(3) 0.008(3) -0.004(3)
C17 0.026(4) 0.038(4) 0.026(4) -0.005(3) 0.008(3) -0.005(3)
C18 0.030(4) 0.046(5) 0.035(5) -0.019(4) 0.005(3) 0.001(3)
C19 0.026(4) 0.055(6) 0.030(4) -0.008(4) 0.009(3) -0.007(4)
C20 0.037(5) 0.046(5) 0.046(5) -0.011(4) 0.020(4) -0.014(4)
C21 0.038(5) 0.032(4) 0.034(4) 0.001(3) 0.010(3) -0.012(3)
C22 0.024(4) 0.040(5) 0.042(5) -0.010(4) 0.012(3) -0.004(3)
C23 0.025(4) 0.068(7) 0.049(6) -0.018(5) 0.015(4) -0.015(4)
C24 0.031(4) 0.052(6) 0.040(5) -0.011(4) 0.011(4) -0.012(4)
C25 0.020(4) 0.043(5) 0.043(5) -0.001(4) 0.013(3) -0.006(3)
C26 0.034(4) 0.049(5) 0.033(5) -0.018(4) 0.008(3) -0.007(4)
C27 0.026(4) 0.050(6) 0.044(5) -0.006(4) 0.016(4) -0.007(4)
C28 0.022(4) 0.049(5) 0.033(4) -0.005(4) 0.004(3) 0.002(3)
C29 0.041(5) 0.053(6) 0.034(5) -0.018(4) 0.014(4) -0.006(4)
C30 0.036(4) 0.033(4) 0.036(5) -0.007(3) 0.010(3) -0.007(3)
C31 0.030(4) 0.030(4) 0.039(5) -0.005(3) 0.012(3) -0.002(3)
C32 0.034(4) 0.032(4) 0.042(5) 0.000(4) 0.009(4) -0.008(3)

loop_
_atom_type_symbol
_atom_type_description
_atom_type_scat_dispersion_real
_atom_type_scat_dispersion_imag
_atom_type_scat_source
C C 0.0033 0.0016 'International Tables Vol C Tables 4.2.6.8 and 6.1.1.4'
H H 0.0000 0.0000 'International Tables Vol C Tables 4.2.6.8 and 6.1.1.4'
N N 0.0061 0.0033 'International Tables Vol C Tables 4.2.6.8 and 6.1.1.4'
O O 0.0106 0.0060 'International Tables Vol C Tables 4.2.6.8 and 6.1.1.4'
F F 0.0171 0.0103 'International Tables Vol C Tables 4.2.6.8 and 6.1.1.4'
Zn Zn 0.2839 1.4301 'International Tables Vol C Tables 4.2.6.8 and 6.1.1.4'

loop_
_geom_angle_atom_site_label_1
_geom_angle_atom_site_label_2
_geom_angle_atom_site_label_3
_geom_angle
_geom_angle_site_symmetry_1
_geom_angle_site_symmetry_3
O8 Zn1 O5 158.8(2) 1_545 .
O8 Zn1 N1 100.7(2) 1_545 .
O5 Zn1 N1 97.3(2) . .
O8 Zn1 O1 93.3(2) 1_545 .
O5 Zn1 O1 89.8(2) . .
N1 Zn1 O1 113.3(2) . .
O8 Zn1 O3 85.4(2) 1_545 1_455
O5 Zn1 O3 83.9(2) . 1_455
N1 Zn1 O3 88.7(2) . 1_455
O1 Zn1 O3 157.8(2) . 1_455
O8 Zn1 Zn2 80.75(16) 1_545 .
O5 Zn1 Zn2 78.08(16) . .
N1 Zn1 Zn2 147.49(18) . .
O1 Zn1 Zn2 98.95(16) . .
O3 Zn1 Zn2 58.91(16) 1_455 .
O6 Zn2 O7 158.9(2) . 1_545
O6 Zn2 O4 92.1(2) . 1_455
O7 Zn2 O4 90.7(2) 1_545 1_455
O6 Zn2 N2 100.7(2) . 1_654
O7 Zn2 N2 97.0(2) 1_545 1_654
O4 Zn2 N2 115.0(3) 1_455 1_654
O6 Zn2 O2 85.7(2) . .
O7 Zn2 O2 84.0(2) 1_545 .
O4 Zn2 O2 157.9(2) 1_455 .
N2 Zn2 O2 87.0(2) 1_654 .
O6 Zn2 Zn1 80.86(17) . .
O7 Zn2 Zn1 78.02(16) 1_545 .
O4 Zn2 Zn1 99.07(17) 1_455 .
N2 Zn2 Zn1 145.76(19) 1_654 .
O2 Zn2 Zn1 58.89(15) . .
C7 O1 Zn1 104.2(5) . .
C7 O2 Zn2 153.3(5) . .
C8 O3 Zn1 153.6(6) . 1_655
C8 O4 Zn2 103.6(5) . 1_655
C15 O5 Zn1 128.3(5) . .
C15 O6 Zn2 126.2(5) . .
C16 O7 Zn2 128.7(5) . 1_565
C16 O8 Zn1 125.8(5) . 1_565
C17 N1 C21 118.3(7) . .
C17 N1 Zn1 120.7(5) . .
C21 N1 Zn1 120.1(6) . .
C31 N2 C30 117.5(7) . .
C31 N2 Zn2 119.7(5) . 1_456
C30 N2 Zn2 120.2(5) . 1_456
C6 C1 C2 119.1(8) . .
C6 C1 C7 120.2(7) . .
C2 C1 C7 120.7(8) . .
C3 C2 C1 120.1(8) . .
C4 C3 C2 120.6(8) . .
C3 C4 C5 119.4(7) . .
C3 C4 C8 120.1(8) . .
C5 C4 C8 120.4(8) . .
C6 C5 C4 118.3(8) . .
C5 C6 C1 122.5(8) . .
O2 C7 O1 124.5(7) . .
O2 C7 C1 116.8(7) . .
O1 C7 C1 118.6(7) . .
O3 C8 O4 124.5(7) . .
O3 C8 C4 117.0(7) . .
O4 C8 C4 118.5(7) . .
C10 C9 C14 120.7(7) . .
C10 C9 C15 119.8(7) . .
C14 C9 C15 119.5(7) . .
C11 C10 C9 119.4(7) . .
C10 C11 C12 120.6(7) . .
C13 C12 C11 119.4(7) . .
C13 C12 C16 119.8(7) . .
C11 C12 C16 120.7(7) . .
C12 C13 C14 121.2(8) . .
C13 C14 C9 118.7(7) . .
O6 C15 O5 126.4(7) . .
O6 C15 C9 117.4(7) . .
O5 C15 C9 116.1(7) . .
O7 C16 O8 126.7(7) . .
O7 C16 C12 116.5(7) . .
O8 C16 C12 116.9(7) . .
N1 C17 C18 124.1(8) . .
C17 C18 C19 117.3(8) . .
C20 C19 C18 119.6(8) . .
C20 C19 C22 121.2(8) . .
C18 C19 C22 119.2(8) . .
C19 C20 C21 119.5(8) . .
N1 C21 C20 121.1(8) . .
C27 C22 C23 117.1(8) . .
C27 C22 C19 121.6(8) . .
C23 C22 C19 121.2(8) . .
C24 C23 C22 122.0(9) . .
C23 C24 C25 119.6(8) . .
C26 C25 C24 118.3(7) . .
C26 C25 C28 122.1(8) . .
C24 C25 C28 119.6(8) . .
F2 C26 C25 120.7(8) . .
F2 C26 C27 118.5(8) . .
C25 C26 C27 120.7(8) . .
F1 C27 C22 121.0(7) . .
F1 C27 C26 116.7(8) . .
C22 C27 C26 122.3(8) . .
C29 C28 C32 117.7(8) . .
C29 C28 C25 120.2(8) . .
C32 C28 C25 122.1(8) . .
C28 C29 C30 120.2(9) . .
N2 C30 C29 122.6(8) . .
N2 C31 C32 123.7(8) . .
C31 C32 C28 118.1(8) . .
C103 N100 C101 124(3) . .
C103 N100 C102 124(3) . .
C101 N100 C102 112(2) . .
O100 C103 N100 123(3) . .
C101 C102 N100 112(3) 2_367 .
C102 C101 N100 136(3) 2_367 .

loop_
_geom_bond_atom_site_label_1
_geom_bond_atom_site_label_2
_geom_bond_distance
_geom_bond_site_symmetry_2
Zn1 O8 2.022(5) 1_545
Zn1 O5 2.041(6) .
Zn1 N1 2.062(6) .
Zn1 O1 2.065(5) .
Zn1 O3 2.160(5) 1_455
Zn1 Zn2 3.0277(14) .
Zn2 O6 2.017(6) .
Zn2 O7 2.042(6) 1_545
Zn2 O4 2.057(6) 1_455
Zn2 N2 2.068(6) 1_654
Zn2 O2 2.181(6) .
O1 C7 1.266(10) .
O2 C7 1.254(10) .
O3 C8 1.254(10) .
O3 Zn1 2.160(5) 1_655
O4 C8 1.283(10) .
O4 Zn2 2.057(6) 1_655
O5 C15 1.286(10) .
O6 C15 1.274(9) .
O7 C16 1.271(9) .
O7 Zn2 2.042(6) 1_565
O8 C16 1.279(9) .
O8 Zn1 2.022(5) 1_565
N1 C17 1.330(10) .
N1 C21 1.364(10) .
N2 C31 1.341(10) .
N2 C30 1.347(10) .
N2 Zn2 2.068(6) 1_456
F1 C27 1.365(10) .
F2 C26 1.355(10) .
C1 C6 1.384(12) .
C1 C2 1.401(12) .
C1 C7 1.520(10) .
C2 C3 1.393(11) .
C3 C4 1.394(13) .
C4 C5 1.433(12) .
C4 C8 1.525(10) .
C5 C6 1.381(11) .
C9 C10 1.413(11) .
C9 C14 1.418(11) .
C9 C15 1.513(11) .
C10 C11 1.401(11) .
C11 C12 1.410(11) .
C12 C13 1.403(11) .
C12 C16 1.497(10) .
C13 C14 1.404(11) .
C17 C18 1.392(11) .
C18 C19 1.398(13) .
C19 C20 1.379(13) .
C19 C22 1.505(11) .
C20 C21 1.398(12) .
C22 C27 1.390(13) .
C22 C23 1.408(12) .
C23 C24 1.406(12) .
C24 C25 1.427(13) .
C25 C26 1.393(12) .
C25 C28 1.500(11) .
C26 C27 1.404(11) .
C28 C29 1.386(13) .
C28 C32 1.412(12) .
C29 C30 1.390(12) .
C31 C32 1.401(11) .
N100 C103 1.35(3) .
N100 C101 1.48(4) .
N100 C102 1.55(4) .
O100 C103 1.25(3) .
C102 C101 1.36(5) 2_367
C101 C102 1.36(5) 2_367
